data_7019032
loop_
_publ_author_name
'Nobbs, James D.'
'Tomov, Atanas K.'
'Cariou, Renan'
'Gibson, Vernon C.'
'White, Andrew J. P.'
'Britovsek, George J. P.'

_publ_section_title
;
 Thio-Pybox and Thio-Phebox complexes of chromium, iron, cobalt and nickel
 and their application in ethylene and butadiene polymerisation catalysis
;
_journal_issue 19
_journal_name_full 'Dalton Transactions'
_journal_page_first 5949
_journal_paper_doi 10.1039/c2dt30324h
_journal_volume 41
_journal_year 2012
_chemical_formula_moiety 'C25 H19 Cl2 Co N3 S2'
_chemical_formula_sum 'C25 H19 Cl2 Co N3 S2'
_chemical_formula_weight 555.38
_chemical_name_systematic
;
?
;
_space_group_IT_number 14
_symmetry_cell_setting monoclinic
_symmetry_space_group_name_Hall '-P 2yn'
_symmetry_space_group_name_H-M 'P 1 21/n 1'
_atom_sites_solution_hydrogens geom
_atom_sites_solution_primary direct
_atom_sites_solution_secondary difmap
_audit_creation_method SHELXL-97
_cell_angle_alpha 90
_cell_angle_beta 109.7307(12)
_cell_angle_gamma 90
_cell_formula_units_Z 4
_cell_length_a 15.10734(17)
_cell_length_b 10.71590(11)
_cell_length_c 15.64386(17)
_cell_measurement_reflns_used 9274
_cell_measurement_temperature 173(2)
_cell_measurement_theta_max 71.1833
_cell_measurement_theta_min 2.9958
_cell_volume 2383.88(5)
_computing_cell_refinement 'CrysAlis RED, Oxford Diffraction Ltd'
_computing_data_collection 'CrysAlis CCD, Oxford Diffraction Ltd'
_computing_data_reduction 'CrysAlis RED, Oxford Diffraction Ltd'
_computing_molecular_graphics 'Bruker SHELXTL'
_computing_publication_material 'Bruker SHELXTL'
_computing_structure_refinement 'SHELXL-97 (Sheldrick, 1997)'
_computing_structure_solution 'SHELXS-97 (Sheldrick, 1990)'
_diffrn_ambient_temperature 173(2)
_diffrn_detector_area_resol_mean 8.2556
_diffrn_measured_fraction_theta_full 0.986
_diffrn_measured_fraction_theta_max 0.986
_diffrn_measurement_device_type 'OD Xcalibur PX Ultra'
_diffrn_measurement_method 'phi and omega scans'
_diffrn_radiation_monochromator graphite
_diffrn_radiation_source 'Enhance Ultra (Cu) X-ray Source'
_diffrn_radiation_type CuK\a
_diffrn_radiation_wavelength 1.54184
_diffrn_reflns_av_R_equivalents 0.0321
_diffrn_reflns_av_sigmaI/netI 0.0298
_diffrn_reflns_limit_h_max 18
_diffrn_reflns_limit_h_min -18
_diffrn_reflns_limit_k_max 12
_diffrn_reflns_limit_k_min -13
_diffrn_reflns_limit_l_max 18
_diffrn_reflns_limit_l_min -19
_diffrn_reflns_number 19167
_diffrn_reflns_theta_full 71.45
_diffrn_reflns_theta_max 71.45
_diffrn_reflns_theta_min 5.00
_diffrn_standards_number 0
_exptl_absorpt_coefficient_mu 9.497
_exptl_absorpt_correction_T_max 0.474
_exptl_absorpt_correction_T_min 0.272
_exptl_absorpt_correction_type analytical
_exptl_absorpt_process_details
;
CrysAlis RED, Oxford Diffraction Ltd.,
Version 1.171.32.29 (release 10-06-2008 CrysAlis171 .NET)
(compiled Jun 10 2008,16:49:55)
Analytical numeric absorption correction using a multifaceted crystal
model based on expressions derived by R.C. Clark & J.S. Reid.
(Clark, R. C. & Reid, J. S. (1995). Acta Cryst. A51, 887-897)
;
_exptl_crystal_colour 'Dark green'
_exptl_crystal_density_diffrn 1.547
_exptl_crystal_density_method 'not measured'
_exptl_crystal_description blocks
_exptl_crystal_F_000 1132
_exptl_crystal_size_max 0.2397
_exptl_crystal_size_mid 0.1307
_exptl_crystal_size_min 0.1033
_refine_diff_density_max 0.217
_refine_diff_density_min -0.210
_refine_diff_density_rms 0.047
_refine_ls_extinction_coef 0.00065(7)
_refine_ls_extinction_expression Fc^*^=kFc[1+0.001xFc^2^\l^3^/sin(2\q)]^-1/4^
_refine_ls_extinction_method SHELXL
_refine_ls_goodness_of_fit_ref 0.944
_refine_ls_hydrogen_treatment constr
_refine_ls_matrix_type full
_refine_ls_number_parameters 301
_refine_ls_number_reflns 4579
_refine_ls_number_restraints 0
_refine_ls_restrained_S_all 0.944
_refine_ls_R_factor_all 0.0334
_refine_ls_R_factor_gt 0.0253
_refine_ls_shift/su_max 0.001
_refine_ls_shift/su_mean 0.000
_refine_ls_structure_factor_coef Fsqd
_refine_ls_weighting_details 'calc w=1/[\s^2^(Fo^2^)+(0.0389P)^2^+0.0000P] where P=(Fo^2^+2Fc^2^)/3'
_refine_ls_weighting_scheme calc
_refine_ls_wR_factor_gt 0.0603
_refine_ls_wR_factor_ref 0.0615
_reflns_number_gt 3679
_reflns_number_total 4579
_reflns_threshold_expression >2sigma(I)
_cod_data_source_file c2dt30324h.txt
_cod_data_source_block '[Co(L5)Cl2]'
_cod_depositor_comments
;
The following automatic conversions were performed:

'_symmetry_cell_setting' value 'Monoclinic' changed to 'monoclinic'
according to /home/saulius/struct/CIF-dictionaries/cif_core.dic
dictionary named 'cif_core.dic' version 2.4.1 from 2010-06-29.

Automatic conversion script
Id: cif_fix_values 1715 2011-07-08 13:25:40Z adriana 
;
_cod_original_sg_symbol_H-M P2(1)/n
_cod_database_code 7019032

loop_
_symmetry_equiv_pos_as_xyz
'x, y, z'
'-x+1/2, y+1/2, -z+1/2'
'-x, -y, -z'
'x-1/2, -y-1/2, z-1/2'

loop_
_atom_site_label
_atom_site_type_symbol
_atom_site_fract_x
_atom_site_fract_y
_atom_site_fract_z
_atom_site_U_iso_or_equiv
_atom_site_adp_type
_atom_site_occupancy
_atom_site_symmetry_multiplicity
_atom_site_calc_flag
_atom_site_refinement_flags
Co Co 0.274323(19) 0.34109(3) 0.49440(2) 0.02151(8) Uani 1 1 d .
Cl1 Cl 0.25497(3) 0.53167(4) 0.55113(3) 0.03006(11) Uani 1 1 d .
Cl2 Cl 0.16829(3) 0.20936(5) 0.40427(3) 0.03095(11) Uani 1 1 d .
N1 N 0.41538(10) 0.30929(14) 0.54310(10) 0.0219(3) Uani 1 1 d .
C2 C 0.46957(12) 0.33846(17) 0.49312(12) 0.0223(4) Uani 1 1 d .
C3 C 0.56693(13) 0.32750(17) 0.52837(13) 0.0263(4) Uani 1 1 d .
H3A H 0.6046 0.3486 0.4926 0.032 Uiso 1 1 calc R
C4 C 0.60769(12) 0.28539(18) 0.61636(13) 0.0273(4) Uani 1 1 d .
H4A H 0.6740 0.2762 0.6413 0.033 Uiso 1 1 calc R
C5 C 0.55219(13) 0.25646(18) 0.66855(13) 0.0267(4) Uani 1 1 d .
H5A H 0.5796 0.2280 0.7293 0.032 Uiso 1 1 calc R
C6 C 0.45560(12) 0.27037(17) 0.62938(12) 0.0232(4) Uani 1 1 d .
C7 C 0.41569(12) 0.38447(17) 0.40250(12) 0.0223(4) Uani 1 1 d .
N7 N 0.32557(10) 0.41149(14) 0.38001(10) 0.0224(3) Uani 1 1 d .
S8 S 0.46260(3) 0.40789(5) 0.31794(3) 0.02993(12) Uani 1 1 d .
C9 C 0.35565(13) 0.45890(19) 0.24861(13) 0.0294(4) Uani 1 1 d .
H9A H 0.3429 0.4855 0.1877 0.035 Uiso 1 1 calc R
C10 C 0.29034(13) 0.45667(17) 0.29181(12) 0.0245(4) Uani 1 1 d .
C11 C 0.19264(13) 0.50149(18) 0.25232(13) 0.0260(4) Uani 1 1 d .
C12 C 0.15218(14) 0.52098(19) 0.15896(13) 0.0314(4) Uani 1 1 d .
H12A H 0.1888 0.5088 0.1208 0.038 Uiso 1 1 calc R
C13 C 0.05898(14) 0.55803(19) 0.12142(14) 0.0351(5) Uani 1 1 d .
H13A H 0.0328 0.5710 0.0577 0.042 Uiso 1 1 calc R
C14 C 0.00312(14) 0.5766(2) 0.17490(15) 0.0357(5) Uani 1 1 d .
C15 C 0.04555(14) 0.5643(2) 0.26835(15) 0.0364(5) Uani 1 1 d .
H15A H 0.0099 0.5815 0.3067 0.044 Uiso 1 1 calc R
C16 C 0.13839(13) 0.5276(2) 0.30681(13) 0.0313(4) Uani 1 1 d .
H16A H 0.1655 0.5201 0.3709 0.038 Uiso 1 1 calc R
C17 C -0.10001(14) 0.6082(2) 0.13393(17) 0.0484(6) Uani 1 1 d .
H17A H -0.1181 0.6102 0.0676 0.073 Uiso 1 1 calc R
H17B H -0.1116 0.6901 0.1560 0.073 Uiso 1 1 calc R
H17C H -0.1373 0.5448 0.1516 0.073 Uiso 1 1 calc R
C18 C 0.38618(13) 0.24197(18) 0.67369(12) 0.0253(4) Uani 1 1 d .
N18 N 0.29575(10) 0.24671(15) 0.62637(10) 0.0235(3) Uani 1 1 d .
S19 S 0.41226(4) 0.19479(6) 0.78363(3) 0.03554(13) Uani 1 1 d .
C20 C 0.29465(14) 0.1757(2) 0.76434(14) 0.0365(5) Uani 1 1 d .
H20A H 0.2691 0.1470 0.8085 0.044 Uiso 1 1 calc R
C21 C 0.24223(14) 0.20714(19) 0.67722(13) 0.0286(4) Uani 1 1 d .
C22 C 0.13936(13) 0.1930(2) 0.63621(13) 0.0286(4) Uani 1 1 d .
C23 C 0.09680(14) 0.0826(2) 0.64987(14) 0.0336(5) Uani 1 1 d .
H23A H 0.1337 0.0195 0.6883 0.040 Uiso 1 1 calc R
C24 C 0.00140(14) 0.0646(2) 0.60791(15) 0.0360(5) Uani 1 1 d .
H24A H -0.0261 -0.0120 0.6164 0.043 Uiso 1 1 calc R
C25 C -0.05527(14) 0.1566(2) 0.55341(14) 0.0328(5) Uani 1 1 d .
C26 C -0.01281(14) 0.2675(2) 0.54126(13) 0.0328(5) Uani 1 1 d .
H26A H -0.0503 0.3318 0.5049 0.039 Uiso 1 1 calc R
C27 C 0.08333(13) 0.2855(2) 0.58125(13) 0.0311(4) Uani 1 1 d .
H27A H 0.1111 0.3611 0.5712 0.037 Uiso 1 1 calc R
C28 C -0.15962(14) 0.1367(2) 0.50740(16) 0.0424(5) Uani 1 1 d .
H28A H -0.1944 0.1912 0.5352 0.064 Uiso 1 1 calc R
H28B H -0.1752 0.0494 0.5144 0.064 Uiso 1 1 calc R
H28C H -0.1769 0.1566 0.4427 0.064 Uiso 1 1 calc R

loop_
_atom_site_aniso_label
_atom_site_aniso_U_11
_atom_site_aniso_U_22
_atom_site_aniso_U_33
_atom_site_aniso_U_23
_atom_site_aniso_U_13
_atom_site_aniso_U_12
Co 0.01887(15) 0.02354(16) 0.02099(15) -0.00229(13) 0.00526(11) -0.00202(12)
Cl1 0.0385(3) 0.0267(2) 0.0294(2) -0.00524(19) 0.0173(2) -0.00128(19)
Cl2 0.0316(2) 0.0327(3) 0.0263(2) -0.00675(19) 0.00688(19) -0.01087(19)
N1 0.0205(7) 0.0233(8) 0.0218(8) -0.0001(6) 0.0071(6) -0.0016(6)
C2 0.0250(9) 0.0190(9) 0.0248(9) -0.0021(8) 0.0109(8) -0.0020(7)
C3 0.0239(9) 0.0233(10) 0.0334(10) -0.0008(8) 0.0121(8) -0.0014(7)
C4 0.0191(9) 0.0250(10) 0.0359(11) -0.0014(8) 0.0067(8) -0.0004(7)
C5 0.0259(9) 0.0245(10) 0.0252(10) 0.0011(8) 0.0029(8) 0.0001(7)
C6 0.0240(9) 0.0236(10) 0.0216(9) -0.0005(8) 0.0071(7) -0.0006(7)
C7 0.0249(9) 0.0206(9) 0.0240(9) -0.0007(7) 0.0115(8) -0.0035(7)
N7 0.0238(8) 0.0216(8) 0.0227(8) -0.0009(6) 0.0090(6) -0.0038(6)
S8 0.0320(3) 0.0336(3) 0.0301(3) 0.0063(2) 0.0183(2) 0.0036(2)
C9 0.0353(11) 0.0306(11) 0.0239(10) 0.0035(8) 0.0123(8) 0.0006(8)
C10 0.0290(10) 0.0218(10) 0.0224(9) -0.0009(8) 0.0085(8) -0.0032(7)
C11 0.0280(10) 0.0236(10) 0.0252(10) -0.0004(8) 0.0074(8) -0.0046(7)
C12 0.0365(11) 0.0293(11) 0.0268(10) 0.0009(9) 0.0086(9) -0.0040(8)
C13 0.0417(12) 0.0294(12) 0.0257(10) 0.0041(9) 0.0001(9) -0.0040(9)
C14 0.0317(11) 0.0286(11) 0.0399(12) 0.0058(10) 0.0030(9) -0.0021(9)
C15 0.0335(11) 0.0391(13) 0.0359(12) 0.0043(10) 0.0109(9) 0.0026(9)
C16 0.0285(10) 0.0363(12) 0.0265(10) 0.0011(9) 0.0059(8) -0.0001(8)
C17 0.0313(12) 0.0483(15) 0.0552(15) 0.0140(12) 0.0011(11) 0.0032(10)
C18 0.0275(10) 0.0269(10) 0.0206(9) 0.0016(8) 0.0070(8) 0.0005(8)
N18 0.0240(8) 0.0281(9) 0.0197(7) 0.0034(7) 0.0089(6) -0.0004(6)
S19 0.0311(3) 0.0530(3) 0.0214(2) 0.0091(2) 0.00737(19) 0.0035(2)
C20 0.0342(11) 0.0526(14) 0.0260(10) 0.0083(10) 0.0145(9) -0.0002(10)
C21 0.0307(10) 0.0320(11) 0.0262(10) 0.0032(8) 0.0139(8) -0.0005(8)
C22 0.0293(10) 0.0354(11) 0.0262(10) 0.0011(8) 0.0161(8) -0.0012(8)
C23 0.0320(11) 0.0376(12) 0.0354(11) 0.0077(9) 0.0168(9) 0.0019(9)
C24 0.0335(11) 0.0368(12) 0.0443(12) 0.0044(10) 0.0218(10) -0.0035(9)
C25 0.0297(11) 0.0401(12) 0.0329(11) -0.0014(9) 0.0163(9) -0.0017(9)
C26 0.0328(11) 0.0369(12) 0.0307(11) 0.0034(9) 0.0134(9) 0.0027(9)
C27 0.0306(10) 0.0334(11) 0.0334(11) 0.0014(9) 0.0164(9) -0.0032(8)
C28 0.0310(11) 0.0475(15) 0.0482(14) 0.0056(11) 0.0129(10) -0.0031(10)

loop_
_atom_type_symbol
_atom_type_description
_atom_type_scat_dispersion_real
_atom_type_scat_dispersion_imag
_atom_type_scat_source
C C 0.0181 0.0091 'International Tables Vol C Tables 4.2.6.8 and 6.1.1.4'
H H 0.0000 0.0000 'International Tables Vol C Tables 4.2.6.8 and 6.1.1.4'
N N 0.0311 0.0180 'International Tables Vol C Tables 4.2.6.8 and 6.1.1.4'
S S 0.3331 0.5567 'International Tables Vol C Tables 4.2.6.8 and 6.1.1.4'
Cl Cl 0.3639 0.7018 'International Tables Vol C Tables 4.2.6.8 and 6.1.1.4'
Co Co -2.3653 3.6143 'International Tables Vol C Tables 4.2.6.8 and 6.1.1.4'

loop_
_geom_angle_atom_site_label_1
_geom_angle_atom_site_label_2
_geom_angle_atom_site_label_3
_geom_angle
N1 Co N18 76.72(6)
N1 Co Cl2 124.46(5)
N18 Co Cl2 98.44(4)
N1 Co Cl1 105.04(5)
N18 Co Cl1 92.50(4)
Cl2 Co Cl1 130.51(2)
N1 Co N7 76.20(5)
N18 Co N7 152.75(5)
Cl2 Co N7 94.23(4)
Cl1 Co N7 97.45(4)
C2 N1 C6 119.83(15)
C2 N1 Co 120.60(12)
C6 N1 Co 119.24(11)
N1 C2 C3 121.29(17)
N1 C2 C7 113.15(15)
C3 C2 C7 125.54(16)
C4 C3 C2 118.63(17)
C3 C4 C5 120.31(17)
C6 C5 C4 118.06(17)
N1 C6 C5 121.86(16)
N1 C6 C18 112.61(16)
C5 C6 C18 125.51(17)
N7 C7 C2 121.32(15)
N7 C7 S8 114.83(14)
C2 C7 S8 123.85(13)
C7 N7 C10 110.92(14)
C7 N7 Co 107.96(11)
C10 N7 Co 140.35(12)
C9 S8 C7 89.31(9)
C10 C9 S8 111.48(14)
C9 C10 N7 113.44(17)
C9 C10 C11 124.93(17)
N7 C10 C11 121.59(16)
C12 C11 C16 117.98(18)
C12 C11 C10 120.66(17)
C16 C11 C10 121.35(17)
C13 C12 C11 120.59(19)
C12 C13 C14 121.46(19)
C13 C14 C15 117.51(19)
C13 C14 C17 121.8(2)
C15 C14 C17 120.7(2)
C16 C15 C14 121.6(2)
C15 C16 C11 120.63(19)
N18 C18 C6 119.77(16)
N18 C18 S19 114.89(13)
C6 C18 S19 125.27(14)
C18 N18 C21 111.28(16)
C18 N18 Co 109.75(11)
C21 N18 Co 138.26(13)
C18 S19 C20 89.14(9)
C21 C20 S19 111.33(14)
C20 C21 N18 113.32(17)
C20 C21 C22 125.36(17)
N18 C21 C22 121.17(17)
C27 C22 C23 118.74(18)
C27 C22 C21 121.72(18)
C23 C22 C21 119.50(19)
C24 C23 C22 120.4(2)
C23 C24 C25 121.3(2)
C24 C25 C26 118.09(19)
C24 C25 C28 121.25(19)
C26 C25 C28 120.7(2)
C27 C26 C25 121.2(2)
C26 C27 C22 120.27(19)

loop_
_geom_bond_atom_site_label_1
_geom_bond_atom_site_label_2
_geom_bond_distance
Co N1 2.0351(14)
Co N18 2.2224(15)
Co Cl2 2.2409(5)
Co Cl1 2.2844(5)
Co N7 2.3036(14)
N1 C2 1.346(2)
N1 C6 1.346(2)
C2 C3 1.391(2)
C2 C7 1.462(3)
C3 C4 1.380(3)
C4 C5 1.389(3)
C5 C6 1.387(2)
C6 C18 1.471(2)
C7 N7 1.318(2)
C7 S8 1.7170(17)
N7 C10 1.388(2)
S8 C9 1.704(2)
C9 C10 1.372(2)
C10 C11 1.475(3)
C11 C12 1.396(3)
C11 C16 1.396(3)
C12 C13 1.388(3)
C13 C14 1.389(3)
C14 C15 1.390(3)
C14 C17 1.510(3)
C15 C16 1.383(3)
C18 N18 1.317(2)
C18 S19 1.7061(18)
N18 C21 1.378(2)
S19 C20 1.711(2)
C20 C21 1.367(3)
C21 C22 1.475(3)
C22 C27 1.395(3)
C22 C23 1.397(3)
C23 C24 1.381(3)
C24 C25 1.392(3)
C25 C26 1.393(3)
C25 C28 1.511(3)
C26 C27 1.387(3)
